data_7102849
loop_
_publ_author_name
'Zhang, Jian'
'Bu, Xianhui'

_publ_section_title
;
 Temperature dependent charge distribution in three-dimensional
 homochiral cadmium camphorates.
;
_journal_issue 4
_journal_name_full 'Chemical communications (Cambridge, England)'
_journal_page_first 444
_journal_page_last 446
_journal_paper_doi 10.1039/b715945e
_journal_year 2008
_chemical_absolute_configuration rm
_chemical_formula_sum 'C20 H34 Cd2 O11'
_chemical_formula_weight 675.29
_chemical_name_systematic
;
?
;
_space_group_IT_number 96
_symmetry_cell_setting tetragonal
_symmetry_space_group_name_Hall 'P 4nw 2abw'
_symmetry_space_group_name_H-M 'P 43 21 2'
_atom_sites_solution_hydrogens geom
_atom_sites_solution_primary direct
_atom_sites_solution_secondary difmap
_audit_creation_method SHELXL-97
_cell_angle_alpha 90.00
_cell_angle_beta 90.00
_cell_angle_gamma 90.00
_cell_formula_units_Z 8
_cell_length_a 13.4066(2)
_cell_length_b 13.4066(2)
_cell_length_c 32.0618(11)
_cell_measurement_reflns_used 7599
_cell_measurement_temperature 273(2)
_cell_measurement_theta_max 21.07
_cell_measurement_theta_min 2.24
_cell_volume 5762.7(2)
_computing_cell_refinement 'Bruker SMART'
_computing_data_collection 'Bruker SMART'
_computing_data_reduction 'Bruker SAINT'
_computing_molecular_graphics 'Bruker SHELXTL'
_computing_publication_material 'Bruker SHELXTL'
_computing_structure_refinement 'SHELXL-97 (Sheldrick, 1997)'
_computing_structure_solution 'SHELXS-97 (Sheldrick, 1990)'
_diffrn_ambient_temperature 273(2)
_diffrn_measured_fraction_theta_full 0.997
_diffrn_measured_fraction_theta_max 0.997
_diffrn_measurement_device_type 'CCD area detector'
_diffrn_measurement_method 'phi and omega scans'
_diffrn_radiation_monochromator graphite
_diffrn_radiation_source 'fine-focus sealed tube'
_diffrn_radiation_type MoK\a
_diffrn_radiation_wavelength 0.71073
_diffrn_reflns_av_R_equivalents 0.0723
_diffrn_reflns_av_sigmaI/netI 0.0487
_diffrn_reflns_limit_h_max 14
_diffrn_reflns_limit_h_min -11
_diffrn_reflns_limit_k_max 14
_diffrn_reflns_limit_k_min -14
_diffrn_reflns_limit_l_max 34
_diffrn_reflns_limit_l_min -35
_diffrn_reflns_number 29016
_diffrn_reflns_theta_full 25.17
_diffrn_reflns_theta_max 23.17
_diffrn_reflns_theta_min 1.65
_exptl_absorpt_coefficient_mu 1.523
_exptl_absorpt_correction_T_max 1.00
_exptl_absorpt_correction_T_min .723
_exptl_absorpt_correction_type empirical
_exptl_absorpt_process_details 'SADABS (Sheldrick, 1996)'
_exptl_crystal_colour colorless
_exptl_crystal_density_diffrn 1.557
_exptl_crystal_density_method 'not measured'
_exptl_crystal_description prism
_exptl_crystal_F_000 2704
_exptl_crystal_size_max .22
_exptl_crystal_size_mid .16
_exptl_crystal_size_min .12
_refine_diff_density_max 1.127
_refine_diff_density_min -0.502
_refine_diff_density_rms 0.161
_refine_ls_abs_structure_details 'Flack H D (1983), Acta Cryst. A39, 876-881'
_refine_ls_abs_structure_Flack -0.02(7)
_refine_ls_extinction_method none
_refine_ls_goodness_of_fit_ref 1.053
_refine_ls_hydrogen_treatment constr
_refine_ls_matrix_type full
_refine_ls_number_parameters 298
_refine_ls_number_reflns 4081
_refine_ls_number_restraints 0
_refine_ls_restrained_S_all 1.053
_refine_ls_R_factor_all 0.0558
_refine_ls_R_factor_gt 0.0456
_refine_ls_shift/su_max 0.003
_refine_ls_shift/su_mean 0.000
_refine_ls_structure_factor_coef Fsqd
_refine_ls_weighting_details 'calc w=1/[\s^2^(Fo^2^)+(0.1000P)^2^+0.0000P] where P=(Fo^2^+2Fc^2^)/3'
_refine_ls_weighting_scheme calc
_refine_ls_wR_factor_gt 0.1413
_refine_ls_wR_factor_ref 0.1508
_reflns_number_gt 3440
_reflns_number_total 4081
_reflns_threshold_expression >2sigma(I)
_cod_data_source_file b715945e.txt
_cod_data_source_block 664303
_cod_depositor_comments
;
The following automatic conversions were performed:
'_symmetry_cell_setting' value 'Tetragonal' changed to 'tetragonal'
according to '/home/saulius/struct/CIF-dictionaries/cif_core.dic'
dictionary named 'cif_core.dic' version 2.4.1 from 2010-06-29.

Automatic conversion script
Id: cif_fix_enum 1527 2010-12-29 10:47:43Z saulius 
;
_cod_original_sg_symbol_H-M P4(3)2(1)2
_cod_database_code 7102849

loop_
_symmetry_equiv_pos_as_xyz
'x, y, z'
'-y+1/2, x+1/2, z+3/4'
'-x, -y, z+1/2'
'y+1/2, -x+1/2, z+1/4'
'x+1/2, -y+1/2, -z+1/4'
'y, x, -z'
'-x+1/2, y+1/2, -z+3/4'
'-y, -x, -z+1/2'

loop_
_atom_site_label
_atom_site_type_symbol
_atom_site_fract_x
_atom_site_fract_y
_atom_site_fract_z
_atom_site_U_iso_or_equiv
_atom_site_adp_type
_atom_site_occupancy
_atom_site_symmetry_multiplicity
_atom_site_calc_flag
_atom_site_refinement_flags
_atom_site_disorder_assembly
_atom_site_disorder_group
Cd1 Cd -0.06534(6) -0.53045(6) 0.11229(2) 0.0461(2) Uani 1 1 d . . .
Cd2 Cd 0.39856(7) -0.08710(6) 0.01411(2) 0.0622(3) Uani 1 1 d . . .
O1 O 0.0814(5) -0.4565(6) 0.1363(2) 0.0588(18) Uani 1 1 d . . .
O2 O 0.0664(5) -0.4654(6) 0.0688(2) 0.067(2) Uani 1 1 d . . .
O2W O 0.4515(11) 0.0698(8) 0.0086(3) 0.151(6) Uani 1 1 d . . .
H2WA H 0.4804 0.0783 -0.0147 0.226 Uiso 1 1 d R . .
H2WB H 0.4020 0.1081 0.0127 0.226 Uiso 1 1 d R . .
O3W O 0.2544(8) -0.0333(9) -0.0173(3) 0.117(4) Uani 1 1 d . . .
H3WA H 0.1873 -0.0223 -0.0157 0.176 Uiso 1 1 d R . .
H3WB H 0.2602 -0.0525 -0.0440 0.176 Uiso 1 1 d R . .
O3 O 0.3526(5) -0.0767(5) 0.0800(2) 0.0583(19) Uani 1 1 d . . .
O1W O 0.5570(8) -0.1195(10) 0.0356(3) 0.134(5) Uani 1 1 d . . .
H1WA H 0.5964 -0.1020 0.0550 0.201 Uiso 1 1 d R . .
H1WB H 0.5907 -0.1412 0.0150 0.201 Uiso 1 1 d R . .
O4 O 0.3592(6) -0.1220(6) 0.1466(2) 0.071(2) Uani 1 1 d . . .
O5 O -0.0399(6) -0.6581(5) 0.1624(2) 0.0593(19) Uani 1 1 d . . .
O6 O 0.0046(6) -0.6883(6) 0.0980(2) 0.063(2) Uani 1 1 d . . .
O7 O 0.3452(6) -0.9250(5) 0.19530(19) 0.058(2) Uani 1 1 d . . .
O8 O 0.2478(6) -0.8914(7) 0.2461(2) 0.081(3) Uani 1 1 d . . .
C1 C 0.2172(8) -0.3935(8) 0.0932(3) 0.050(3) Uani 1 1 d . . .
C2 C 0.2129(7) -0.2784(7) 0.0915(3) 0.044(2) Uani 1 1 d . . .
C3 C 0.3239(7) -0.2513(7) 0.0971(3) 0.048(3) Uani 1 1 d . . .
H3A H 0.3572 -0.2641 0.0704 0.058 Uiso 1 1 calc R . .
C4 C 0.3655(8) -0.3276(9) 0.1290(4) 0.071(3) Uani 1 1 d . . .
H4A H 0.4291 -0.3541 0.1197 0.085 Uiso 1 1 calc R . .
H4B H 0.3747 -0.2966 0.1561 0.085 Uiso 1 1 calc R . .
C5 C 0.2880(8) -0.4097(9) 0.1314(4) 0.071(3) Uani 1 1 d . . .
H5A H 0.2509 -0.4052 0.1573 0.085 Uiso 1 1 calc R . .
H5B H 0.3195 -0.4747 0.1299 0.085 Uiso 1 1 calc R . .
C6 C 0.2627(10) -0.4389(9) 0.0549(3) 0.075(4) Uani 1 1 d . . .
H6A H 0.2188 -0.4292 0.0316 0.113 Uiso 1 1 calc R . .
H6B H 0.2726 -0.5091 0.0593 0.113 Uiso 1 1 calc R . .
H6C H 0.3257 -0.4077 0.0493 0.113 Uiso 1 1 calc R . .
C7 C 0.1713(10) -0.2402(9) 0.0504(3) 0.074(4) Uani 1 1 d . . .
H7A H 0.2096 -0.2671 0.0278 0.111 Uiso 1 1 calc R . .
H7B H 0.1749 -0.1687 0.0499 0.111 Uiso 1 1 calc R . .
H7C H 0.1030 -0.2607 0.0477 0.111 Uiso 1 1 calc R . .
C8 C 0.1506(9) -0.2349(10) 0.1301(4) 0.078(4) Uani 1 1 d . . .
H8A H 0.1484 -0.1634 0.1284 0.117 Uiso 1 1 calc R . .
H8B H 0.1822 -0.2542 0.1558 0.117 Uiso 1 1 calc R . .
H8C H 0.0839 -0.2609 0.1294 0.117 Uiso 1 1 calc R . .
C9 C 0.1154(8) -0.4415(8) 0.0997(3) 0.052(3) Uani 1 1 d . . .
C10 C 0.3476(8) -0.1430(9) 0.1096(4) 0.063(3) Uani 1 1 d . . .
C11 C 0.0378(7) -0.8153(8) 0.1485(3) 0.052(3) Uani 1 1 d . . .
C12 C 0.1537(8) -0.8136(8) 0.1559(3) 0.054(3) Uani 1 1 d . . .
C13 C 0.1719(7) -0.9152(8) 0.1800(3) 0.051(3) Uani 1 1 d . . .
H13A H 0.1842 -0.9678 0.1594 0.061 Uiso 1 1 calc R . .
C14 C 0.0709(9) -0.9384(9) 0.2029(4) 0.071(3) Uani 1 1 d . . .
H14A H 0.0452 -1.0030 0.1944 0.085 Uiso 1 1 calc R . .
H14B H 0.0803 -0.9386 0.2329 0.085 Uiso 1 1 calc R . .
C15 C -0.0007(8) -0.8553(9) 0.1900(3) 0.063(3) Uani 1 1 d . . .
H15A H -0.0679 -0.8812 0.1869 0.076 Uiso 1 1 calc R . .
H15B H -0.0016 -0.8028 0.2108 0.076 Uiso 1 1 calc R . .
C16 C 0.0067(11) -0.8928(8) 0.1134(4) 0.087(4) Uani 1 1 d . . .
H16A H -0.0644 -0.8916 0.1098 0.131 Uiso 1 1 calc R . .
H16B H 0.0274 -0.9586 0.1215 0.131 Uiso 1 1 calc R . .
H16C H 0.0384 -0.8751 0.0875 0.131 Uiso 1 1 calc R . .
C17 C 0.2146(12) -0.8169(12) 0.1136(4) 0.105(5) Uani 1 1 d . . .
H17A H 0.2848 -0.8160 0.1196 0.158 Uiso 1 1 calc R . .
H17B H 0.1976 -0.7600 0.0969 0.158 Uiso 1 1 calc R . .
H17C H 0.1983 -0.8768 0.0987 0.158 Uiso 1 1 calc R . .
C18 C 0.1831(9) -0.7243(8) 0.1811(4) 0.064(3) Uani 1 1 d . . .
H18A H 0.2540 -0.7244 0.1852 0.097 Uiso 1 1 calc R . .
H18B H 0.1501 -0.7264 0.2077 0.097 Uiso 1 1 calc R . .
H18C H 0.1639 -0.6647 0.1665 0.097 Uiso 1 1 calc R . .
C19 C -0.0001(8) -0.7153(8) 0.1371(3) 0.055(3) Uani 1 1 d . . .
C20 C 0.2590(8) -0.9095(8) 0.2081(3) 0.050(3) Uani 1 1 d . . .

loop_
_atom_site_aniso_label
_atom_site_aniso_U_11
_atom_site_aniso_U_22
_atom_site_aniso_U_33
_atom_site_aniso_U_23
_atom_site_aniso_U_13
_atom_site_aniso_U_12
Cd1 0.0513(5) 0.0521(5) 0.0348(4) 0.0011(3) -0.0011(3) -0.0019(3)
Cd2 0.0848(6) 0.0638(5) 0.0379(5) -0.0021(4) -0.0042(4) -0.0095(5)
O1 0.056(4) 0.077(5) 0.044(4) -0.003(4) 0.014(3) -0.011(4)
O2 0.064(5) 0.091(6) 0.045(4) -0.005(4) 0.001(4) -0.020(4)
O2W 0.278(17) 0.104(7) 0.071(6) -0.020(6) 0.060(8) -0.101(10)
O3W 0.111(8) 0.178(11) 0.064(6) 0.034(7) 0.005(5) 0.040(8)
O3 0.074(5) 0.062(5) 0.039(4) 0.008(4) 0.000(4) -0.009(4)
O1W 0.098(7) 0.241(15) 0.062(6) -0.041(7) -0.012(5) 0.011(9)
O4 0.101(6) 0.086(6) 0.026(4) -0.019(4) 0.007(4) -0.037(5)
O5 0.072(5) 0.060(5) 0.047(4) 0.007(4) 0.004(4) 0.005(4)
O6 0.079(5) 0.069(5) 0.043(4) 0.009(4) -0.007(4) 0.005(4)
O7 0.063(5) 0.075(5) 0.035(4) -0.001(4) 0.006(3) 0.014(4)
O8 0.069(5) 0.138(9) 0.036(4) -0.012(5) 0.003(4) 0.017(5)
C1 0.052(6) 0.055(6) 0.043(5) 0.013(5) 0.003(5) 0.000(5)
C2 0.045(6) 0.048(6) 0.040(5) -0.003(5) 0.004(4) 0.004(5)
C3 0.054(6) 0.051(6) 0.040(6) -0.007(5) 0.004(5) -0.005(5)
C4 0.053(7) 0.087(9) 0.073(8) 0.018(7) -0.006(6) -0.005(6)
C5 0.052(7) 0.061(7) 0.100(9) 0.006(7) -0.011(6) -0.002(6)
C6 0.072(8) 0.077(9) 0.077(8) -0.024(7) 0.014(7) -0.013(7)
C7 0.089(10) 0.072(8) 0.061(7) 0.023(6) -0.033(7) -0.024(7)
C8 0.056(7) 0.074(9) 0.104(10) -0.014(8) -0.007(7) -0.008(7)
C9 0.054(6) 0.051(6) 0.051(7) 0.002(5) -0.004(5) 0.009(5)
C10 0.044(6) 0.066(8) 0.079(9) -0.016(7) 0.018(6) -0.009(6)
C11 0.040(6) 0.063(7) 0.053(6) 0.006(5) -0.003(5) -0.001(5)
C12 0.049(6) 0.072(8) 0.041(6) -0.002(5) 0.008(5) -0.004(6)
C13 0.059(7) 0.049(6) 0.044(6) 0.007(5) -0.003(5) 0.002(5)
C14 0.073(8) 0.071(8) 0.068(7) 0.018(6) 0.012(6) -0.003(7)
C15 0.059(7) 0.068(7) 0.063(7) 0.018(6) 0.009(6) 0.003(6)
C16 0.128(12) 0.061(8) 0.073(8) -0.006(6) -0.038(8) -0.019(8)
C17 0.110(11) 0.135(13) 0.071(9) 0.065(9) 0.029(9) 0.037(10)
C18 0.064(7) 0.042(6) 0.087(9) -0.002(6) -0.017(7) -0.004(5)
C19 0.056(7) 0.057(7) 0.053(7) -0.001(6) -0.013(6) -0.004(5)
C20 0.056(7) 0.057(7) 0.038(6) 0.002(5) 0.002(5) 0.001(6)

loop_
_atom_type_symbol
_atom_type_description
_atom_type_scat_dispersion_real
_atom_type_scat_dispersion_imag
_atom_type_scat_source
C C 0.0033 0.0016 'International Tables Vol C Tables 4.2.6.8 and 6.1.1.4'
H H 0.0000 0.0000 'International Tables Vol C Tables 4.2.6.8 and 6.1.1.4'
Cd Cd -0.8075 1.2024 'International Tables Vol C Tables 4.2.6.8 and 6.1.1.4'
O O 0.0106 0.0060 'International Tables Vol C Tables 4.2.6.8 and 6.1.1.4'

loop_
_geom_angle_atom_site_label_1
_geom_angle_atom_site_label_2
_geom_angle_atom_site_label_3
_geom_angle
_geom_angle_site_symmetry_1
_geom_angle_site_symmetry_3
_geom_angle_publ_flag
O7 Cd1 O4 84.4(3) 5_435 5_445 ?
O7 Cd1 O1 145.2(2) 5_435 . ?
O4 Cd1 O1 91.9(3) 5_445 . ?
O7 Cd1 O6 79.5(3) 5_435 . ?
O4 Cd1 O6 161.6(2) 5_445 . ?
O1 Cd1 O6 96.3(3) . . ?
O7 Cd1 O5 115.8(2) 5_435 . ?
O4 Cd1 O5 142.1(2) 5_445 . ?
O1 Cd1 O5 87.8(3) . . ?
O6 Cd1 O5 55.0(2) . . ?
O7 Cd1 O2 90.6(2) 5_435 . ?
O4 Cd1 O2 86.0(3) 5_445 . ?
O1 Cd1 O2 54.5(2) . . ?
O6 Cd1 O2 85.5(3) . . ?
O5 Cd1 O2 123.1(3) . . ?
O7 Cd1 O3 120.0(3) 5_435 5_445 ?
O4 Cd1 O3 53.7(2) 5_445 5_445 ?
O1 Cd1 O3 83.5(2) . 5_445 ?
O6 Cd1 O3 143.6(2) . 5_445 ?
O5 Cd1 O3 88.7(2) . 5_445 ?
O2 Cd1 O3 121.6(2) . 5_445 ?
O7 Cd1 C9 117.5(3) 5_435 . ?
O4 Cd1 C9 89.1(3) 5_445 . ?
O1 Cd1 C9 27.7(2) . . ?
O6 Cd1 C9 90.6(3) . . ?
O5 Cd1 C9 106.7(3) . . ?
O2 Cd1 C9 26.8(2) . . ?
O3 Cd1 C9 103.9(3) 5_445 . ?
O7 Cd1 C19 99.6(3) 5_435 . ?
O4 Cd1 C19 168.1(3) 5_445 . ?
O1 Cd1 C19 91.1(3) . . ?
O6 Cd1 C19 28.4(3) . . ?
O5 Cd1 C19 26.7(3) . . ?
O2 Cd1 C19 105.1(3) . . ?
O3 Cd1 C19 115.4(3) 5_445 . ?
C9 Cd1 C19 98.9(3) . . ?
O7 Cd1 C10 105.3(3) 5_435 5_445 ?
O4 Cd1 C10 26.2(3) 5_445 5_445 ?
O1 Cd1 C10 83.7(3) . 5_445 ?
O6 Cd1 C10 171.6(3) . 5_445 ?
O5 Cd1 C10 116.6(3) . 5_445 ?
O2 Cd1 C10 101.2(3) . 5_445 ?
O3 Cd1 C10 28.0(3) 5_445 5_445 ?
C9 Cd1 C10 93.2(3) . 5_445 ?
C19 Cd1 C10 143.3(4) . 5_445 ?
O3 Cd2 O2W 96.0(3) . . ?
O3 Cd2 O1W 89.1(3) . . ?
O2W Cd2 O1W 84.7(5) . . ?
O3 Cd2 O8 106.9(3) . 2_444 ?
O2W Cd2 O8 155.0(3) . 2_444 ?
O1W Cd2 O8 86.0(4) . 2_444 ?
O3 Cd2 O3W 99.5(3) . . ?
O2W Cd2 O3W 86.4(5) . . ?
O1W Cd2 O3W 168.2(4) . . ?
O8 Cd2 O3W 99.1(4) 2_444 . ?
O3 Cd2 O7 160.3(2) . 2_444 ?
O2W Cd2 O7 103.7(3) . 2_444 ?
O1W Cd2 O7 93.9(3) . 2_444 ?
O8 Cd2 O7 54.0(2) 2_444 2_444 ?
O3W Cd2 O7 80.8(3) . 2_444 ?
O3 Cd2 C20 133.7(3) . 2_444 ?
O2W Cd2 C20 130.0(3) . 2_444 ?
O1W Cd2 C20 90.2(3) . 2_444 ?
O8 Cd2 C20 26.9(3) 2_444 2_444 ?
O3W Cd2 C20 89.6(4) . 2_444 ?
O7 Cd2 C20 27.0(3) 2_444 2_444 ?
C9 O1 Cd1 93.8(6) . . ?
C9 O2 Cd1 91.0(6) . . ?
Cd2 O2W H2WA 109.9 . . ?
Cd2 O2W H2WB 108.1 . . ?
H2WA O2W H2WB 114.2 . . ?
Cd2 O3W H3WA 148.7 . . ?
Cd2 O3W H3WB 104.8 . . ?
H3WA O3W H3WB 100.8 . . ?
C10 O3 Cd2 132.0(7) . . ?
C10 O3 Cd1 83.1(6) . 5_545 ?
Cd2 O3 Cd1 127.0(3) . 5_545 ?
Cd2 O1W H1WA 138.5 . . ?
Cd2 O1W H1WB 109.1 . . ?
H1WA O1W H1WB 109.4 . . ?
C10 O4 Cd1 98.1(7) . 5_545 ?
C19 O5 Cd1 93.8(6) . . ?
C19 O6 Cd1 92.5(6) . . ?
C20 O7 Cd1 143.1(7) . 5_535 ?
C20 O7 Cd2 91.3(6) . 4_545 ?
Cd1 O7 Cd2 125.5(3) 5_535 4_545 ?
C20 O8 Cd2 97.0(7) . 4_545 ?
C6 C1 C9 107.7(9) . . ?
C6 C1 C2 113.1(8) . . ?
C9 C1 C2 113.2(9) . . ?
C6 C1 C5 109.8(9) . . ?
C9 C1 C5 112.2(8) . . ?
C2 C1 C5 100.9(8) . . ?
C7 C2 C3 112.1(9) . . ?
C7 C2 C1 112.4(9) . . ?
C3 C2 C1 101.2(8) . . ?
C7 C2 C8 110.9(9) . . ?
C3 C2 C8 109.1(8) . . ?
C1 C2 C8 110.8(8) . . ?
C10 C3 C2 116.8(8) . . ?
C10 C3 C4 112.1(9) . . ?
C2 C3 C4 105.6(8) . . ?
C10 C3 H3A 107.3 . . ?
C2 C3 H3A 107.3 . . ?
C4 C3 H3A 107.3 . . ?
C5 C4 C3 105.3(9) . . ?
C5 C4 H4A 110.7 . . ?
C3 C4 H4A 110.7 . . ?
C5 C4 H4B 110.7 . . ?
C3 C4 H4B 110.7 . . ?
H4A C4 H4B 108.8 . . ?
C4 C5 C1 106.0(10) . . ?
C4 C5 H5A 110.5 . . ?
C1 C5 H5A 110.5 . . ?
C4 C5 H5B 110.5 . . ?
C1 C5 H5B 110.5 . . ?
H5A C5 H5B 108.7 . . ?
C1 C6 H6A 109.5 . . ?
C1 C6 H6B 109.5 . . ?
H6A C6 H6B 109.5 . . ?
C1 C6 H6C 109.5 . . ?
H6A C6 H6C 109.5 . . ?
H6B C6 H6C 109.5 . . ?
C2 C7 H7A 109.5 . . ?
C2 C7 H7B 109.5 . . ?
H7A C7 H7B 109.5 . . ?
C2 C7 H7C 109.5 . . ?
H7A C7 H7C 109.5 . . ?
H7B C7 H7C 109.5 . . ?
C2 C8 H8A 109.5 . . ?
C2 C8 H8B 109.5 . . ?
H8A C8 H8B 109.5 . . ?
C2 C8 H8C 109.5 . . ?
H8A C8 H8C 109.5 . . ?
H8B C8 H8C 109.5 . . ?
O2 C9 O1 120.6(10) . . ?
O2 C9 C1 118.5(9) . . ?
O1 C9 C1 120.9(9) . . ?
O2 C9 Cd1 62.1(5) . . ?
O1 C9 Cd1 58.5(5) . . ?
C1 C9 Cd1 178.9(7) . . ?
O4 C10 O3 122.7(10) . . ?
O4 C10 C3 119.5(11) . . ?
O3 C10 C3 117.7(10) . . ?
O4 C10 Cd1 55.7(6) . 5_545 ?
O3 C10 Cd1 68.9(6) . 5_545 ?
C3 C10 Cd1 165.7(8) . 5_545 ?
C19 C11 C15 114.6(10) . . ?
C19 C11 C12 111.3(9) . . ?
C15 C11 C12 102.0(8) . . ?
C19 C11 C16 109.2(8) . . ?
C15 C11 C16 107.5(9) . . ?
C12 C11 C16 112.1(9) . . ?
C18 C12 C11 110.7(9) . . ?
C18 C12 C17 110.4(11) . . ?
C11 C12 C17 112.3(10) . . ?
C18 C12 C13 112.6(8) . . ?
C11 C12 C13 102.3(8) . . ?
C17 C12 C13 108.3(9) . . ?
C20 C13 C14 114.0(8) . . ?
C20 C13 C12 112.0(9) . . ?
C14 C13 C12 105.4(8) . . ?
C20 C13 H13A 108.4 . . ?
C14 C13 H13A 108.4 . . ?
C12 C13 H13A 108.4 . . ?
C15 C14 C13 105.7(8) . . ?
C15 C14 H14A 110.6 . . ?
C13 C14 H14A 110.6 . . ?
C15 C14 H14B 110.6 . . ?
C13 C14 H14B 110.6 . . ?
H14A C14 H14B 108.7 . . ?
C11 C15 C14 106.2(9) . . ?
C11 C15 H15A 110.5 . . ?
C14 C15 H15A 110.5 . . ?
C11 C15 H15B 110.5 . . ?
C14 C15 H15B 110.5 . . ?
H15A C15 H15B 108.7 . . ?
C11 C16 H16A 109.5 . . ?
C11 C16 H16B 109.5 . . ?
H16A C16 H16B 109.5 . . ?
C11 C16 H16C 109.5 . . ?
H16A C16 H16C 109.5 . . ?
H16B C16 H16C 109.5 . . ?
C12 C17 H17A 109.5 . . ?
C12 C17 H17B 109.5 . . ?
H17A C17 H17B 109.5 . . ?
C12 C17 H17C 109.5 . . ?
H17A C17 H17C 109.5 . . ?
H17B C17 H17C 109.5 . . ?
C12 C18 H18A 109.5 . . ?
C12 C18 H18B 109.5 . . ?
H18A C18 H18B 109.5 . . ?
C12 C18 H18C 109.5 . . ?
H18A C18 H18C 109.5 . . ?
H18B C18 H18C 109.5 . . ?
O5 C19 O6 118.5(10) . . ?
O5 C19 C11 123.3(10) . . ?
O6 C19 C11 118.1(10) . . ?
O5 C19 Cd1 59.5(5) . . ?
O6 C19 Cd1 59.1(5) . . ?
C11 C19 Cd1 177.1(8) . . ?
O7 C20 O8 117.7(9) . . ?
O7 C20 C13 121.6(9) . . ?
O8 C20 C13 120.6(10) . . ?
O7 C20 Cd2 61.7(5) . 4_545 ?
O8 C20 Cd2 56.1(5) . 4_545 ?
C13 C20 Cd2 176.6(7) . 4_545 ?

loop_
_geom_bond_atom_site_label_1
_geom_bond_atom_site_label_2
_geom_bond_distance
_geom_bond_site_symmetry_2
_geom_bond_publ_flag
Cd1 O7 2.281(6) 5_435 ?
Cd1 O4 2.298(7) 5_445 ?
Cd1 O1 2.333(7) . ?
Cd1 O6 2.359(7) . ?
Cd1 O5 2.372(7) . ?
Cd1 O2 2.414(7) . ?
Cd1 O3 2.588(7) 5_445 ?
Cd1 C9 2.730(11) . ?
Cd1 C19 2.746(11) . ?
Cd1 C10 2.754(11) 5_445 ?
Cd2 O3 2.205(7) . ?
Cd2 O2W 2.227(9) . ?
Cd2 O1W 2.274(10) . ?
Cd2 O8 2.290(8) 2_444 ?
Cd2 O3W 2.296(9) . ?
Cd2 O7 2.412(6) 2_444 ?
Cd2 C20 2.739(10) 2_444 ?
O1 C9 1.272(11) . ?
O2 C9 1.233(11) . ?
O2W H2WA 0.8501 . ?
O2W H2WB 0.8500 . ?
O3W H3WA 0.9135 . ?
O3W H3WB 0.8969 . ?
O3 C10 1.301(13) . ?
O3 Cd1 2.588(7) 5_545 ?
O1W H1WA 0.8498 . ?
O1W H1WB 0.8502 . ?
O4 C10 1.229(13) . ?
O4 Cd1 2.298(7) 5_545 ?
O5 C19 1.237(12) . ?
O6 C19 1.306(12) . ?
O7 C20 1.245(12) . ?
O7 Cd1 2.281(6) 5_535 ?
O7 Cd2 2.411(6) 4_545 ?
O8 C20 1.250(11) . ?
O8 Cd2 2.290(8) 4_545 ?
C1 C6 1.501(14) . ?
C1 C9 1.524(14) . ?
C1 C2 1.545(14) . ?
C1 C5 1.564(15) . ?
C2 C7 1.520(13) . ?
C2 C3 1.542(14) . ?
C2 C8 1.603(15) . ?
C3 C10 1.540(15) . ?
C3 C4 1.552(14) . ?
C3 H3A 0.9800 . ?
C4 C5 1.515(16) . ?
C4 H4A 0.9700 . ?
C4 H4B 0.9700 . ?
C5 H5A 0.9700 . ?
C5 H5B 0.9700 . ?
C6 H6A 0.9600 . ?
C6 H6B 0.9600 . ?
C6 H6C 0.9600 . ?
C7 H7A 0.9600 . ?
C7 H7B 0.9600 . ?
C7 H7C 0.9600 . ?
C8 H8A 0.9600 . ?
C8 H8B 0.9600 . ?
C8 H8C 0.9600 . ?
C10 Cd1 2.754(11) 5_545 ?
C11 C19 1.479(14) . ?
C11 C15 1.525(13) . ?
C11 C12 1.572(14) . ?
C11 C16 1.588(14) . ?
C12 C18 1.497(14) . ?
C12 C17 1.584(15) . ?
C12 C13 1.585(14) . ?
C13 C20 1.477(14) . ?
C13 C14 1.571(14) . ?
C13 H13A 0.9800 . ?
C14 C15 1.529(15) . ?
C14 H14A 0.9700 . ?
C14 H14B 0.9700 . ?
C15 H15A 0.9700 . ?
C15 H15B 0.9700 . ?
C16 H16A 0.9600 . ?
C16 H16B 0.9600 . ?
C16 H16C 0.9600 . ?
C17 H17A 0.9600 . ?
C17 H17B 0.9600 . ?
C17 H17C 0.9600 . ?
C18 H18A 0.9600 . ?
C18 H18B 0.9600 . ?
C18 H18C 0.9600 . ?
C20 Cd2 2.739(10) 4_545 ?
